data_7019294
loop_
_publ_author_name
'Meduri, Angelo'
'Cozzula, Daniela'
'D'Amora, Angela'
'Zangrando, Ennio'
'Gladiali, Serafino'
'Milani, Barbara'

_publ_section_title
;
 Unique syndio-selectivity in CO/styrene copolymerization reaction
 catalyzed by palladium complexes with
 2-(2'-oxazolinyl)-1,10-phenanthrolines.
;
_journal_issue 25
_journal_name_full 'Dalton transactions (Cambridge, England : 2003)'
_journal_page_first 7474
_journal_page_last 7484
_journal_paper_doi 10.1039/c2dt30157a
_journal_volume 41
_journal_year 2012
_chemical_formula_moiety 'C46 H40 N6 O2 Pd2 2+, 2(P F6 1-), C H2 Cl2'
_chemical_formula_sum 'C47 H42 Cl2 F12 N6 O2 P2 Pd2'
_chemical_formula_weight 1296.51
_chemical_name_systematic
;
?
;
_space_group_IT_number 178
_symmetry_cell_setting hexagonal
_symmetry_space_group_name_Hall 'P 61 2 (0 0 5)'
_symmetry_space_group_name_H-M 'P 61 2 2'
_atom_sites_solution_hydrogens geom
_atom_sites_solution_primary direct
_atom_sites_solution_secondary difmap
_audit_creation_method SHELXL-97
_cell_angle_alpha 90.00
_cell_angle_beta 90.00
_cell_angle_gamma 120.00
_cell_formula_units_Z 6
_cell_length_a 14.1900(11)
_cell_length_b 14.1900(11)
_cell_length_c 42.200(4)
_cell_measurement_temperature 100(2)
_cell_volume 7358.8(11)
_computing_data_reduction 'CCP4 Suite, 1994'
_computing_molecular_graphics 'Ortep3/windows (Farrugia,1997)'
_computing_publication_material 'Wingx 1.80.05 (Farrugia, 1999)'
_computing_structure_refinement 'SHELX97 (Sheldrick, 1998)'
_computing_structure_solution 'SHELX97 (Sheldrick, 1998)'
_diffrn_ambient_temperature 100(2)
_diffrn_measured_fraction_theta_full 0.989
_diffrn_measured_fraction_theta_max 0.989
_diffrn_measurement_device_type 'PILATUS 2M detector'
_diffrn_radiation_monochromator graphite
_diffrn_radiation_source 'fine-focus sealed tube'
_diffrn_radiation_type synchrotron
_diffrn_radiation_wavelength 1.00000
_diffrn_reflns_av_R_equivalents 0.0228
_diffrn_reflns_av_sigmaI/netI 0.0379
_diffrn_reflns_limit_h_max 11
_diffrn_reflns_limit_h_min 0
_diffrn_reflns_limit_k_max 11
_diffrn_reflns_limit_k_min 0
_diffrn_reflns_limit_l_max 39
_diffrn_reflns_limit_l_min -39
_diffrn_reflns_number 82509
_diffrn_reflns_theta_full 28.08
_diffrn_reflns_theta_max 28.08
_diffrn_reflns_theta_min 2.33
_exptl_absorpt_coefficient_mu 3.127
_exptl_absorpt_correction_type none
_exptl_crystal_colour red
_exptl_crystal_density_diffrn 1.755
_exptl_crystal_density_method 'not measured'
_exptl_crystal_description cube
_exptl_crystal_F_000 3876
_exptl_crystal_size_max 0.20
_exptl_crystal_size_mid 0.16
_exptl_crystal_size_min 0.16
_refine_diff_density_max 0.351
_refine_diff_density_min -0.348
_refine_diff_density_rms 0.087
_refine_ls_abs_structure_details 'Flack H D (1983), Acta Cryst. A39, 876-881'
_refine_ls_abs_structure_Flack 0.48(2)
_refine_ls_extinction_coef 0.00328(16)
_refine_ls_extinction_expression Fc^*^=kFc[1+0.001xFc^2^\l^3^/sin(2\q)]^-1/4^
_refine_ls_extinction_method SHELXL
_refine_ls_goodness_of_fit_ref 1.056
_refine_ls_hydrogen_treatment constr
_refine_ls_matrix_type full
_refine_ls_number_parameters 336
_refine_ls_number_reflns 2120
_refine_ls_number_restraints 0
_refine_ls_restrained_S_all 1.056
_refine_ls_R_factor_all 0.0285
_refine_ls_R_factor_gt 0.0284
_refine_ls_shift/su_max 0.001
_refine_ls_shift/su_mean 0.000
_refine_ls_structure_factor_coef Fsqd
_refine_ls_weighting_details 'calc w=1/[\s^2^(Fo^2^)+(0.0485P)^2^+5.6616P] where P=(Fo^2^+2Fc^2^)/3'
_refine_ls_weighting_scheme calc
_refine_ls_wR_factor_gt 0.0713
_refine_ls_wR_factor_ref 0.0714
_reflns_number_gt 2113
_reflns_number_total 2120
_reflns_threshold_expression >2\s(I)
_cod_data_source_file c2dt30157a.txt
_cod_data_source_block 3b
_cod_original_cell_volume 7358.8(10)
_cod_database_code 7019294

loop_
_symmetry_equiv_pos_as_xyz
'x, y, z'
'-x, -y, z+1/2'
'-y, -x, -z+5/6'
'y, x, -z+1/3'
'x-y, -y, -z'
'-x+y, y, -z+1/2'
'x, x-y, -z+1/6'
'-x, -x+y, -z+2/3'
'-y, x-y, z+1/3'
'y, -x+y, z+5/6'
'x-y, x, z+1/6'
'-x+y, -x, z+2/3'

loop_
_atom_site_label
_atom_site_type_symbol
_atom_site_fract_x
_atom_site_fract_y
_atom_site_fract_z
_atom_site_U_iso_or_equiv
_atom_site_adp_type
_atom_site_occupancy
_atom_site_symmetry_multiplicity
_atom_site_calc_flag
_atom_site_refinement_flags
Pd Pd 0.66625(3) 0.56669(3) 0.195071(8) 0.0242(3) Uani 1 1 d .
N1 N 0.6035(3) 0.6644(3) 0.21534(9) 0.0219(10) Uani 1 1 d .
N2 N 0.5354(3) 0.4502(3) 0.21894(10) 0.0295(11) Uani 1 1 d .
C1 C 0.6360(4) 0.7703(5) 0.21356(12) 0.0279(14) Uani 1 1 d .
C2 C 0.6008(5) 0.8230(5) 0.23439(13) 0.0388(16) Uani 1 1 d .
H2 H 0.6303 0.8995 0.2332 0.047 Uiso 1 1 calc R
C3 C 0.5235(5) 0.7631(5) 0.25658(14) 0.0438(16) Uani 1 1 d .
H3 H 0.4984 0.7973 0.2710 0.053 Uiso 1 1 calc R
C4 C 0.4817(5) 0.6504(5) 0.25774(12) 0.0354(16) Uani 1 1 d .
C5 C 0.5247(4) 0.6052(4) 0.23730(11) 0.0238(14) Uani 1 1 d .
C6 C 0.4866(4) 0.4893(4) 0.23870(12) 0.0279(14) Uani 1 1 d .
C7 C 0.4024(4) 0.4244(5) 0.25923(13) 0.0383(16) Uani 1 1 d .
C8 C 0.3619(5) 0.3114(5) 0.25813(16) 0.0518(18) Uani 1 1 d .
H8 H 0.3024 0.2632 0.2711 0.062 Uiso 1 1 calc R
C9 C 0.4094(6) 0.2726(5) 0.23829(15) 0.0510(18) Uani 1 1 d .
H9 H 0.3825 0.1964 0.2373 0.061 Uiso 1 1 calc R
C10 C 0.4970(5) 0.3423(5) 0.21930(14) 0.0388(15) Uani 1 1 d .
H10 H 0.5305 0.3129 0.2062 0.047 Uiso 1 1 calc R
C11 C 0.3976(5) 0.5796(6) 0.27947(14) 0.0555(19) Uani 1 1 d .
H11 H 0.3693 0.6102 0.2940 0.067 Uiso 1 1 calc R
C12 C 0.3585(5) 0.4730(6) 0.27978(15) 0.0483(17) Uani 1 1 d .
H12 H 0.3008 0.4285 0.2938 0.058 Uiso 1 1 calc R
C23 C 0.7109(5) 0.4583(4) 0.17914(13) 0.0368(15) Uani 1 1 d .
H23A H 0.7809 0.4976 0.1681 0.055 Uiso 1 1 calc R
H23B H 0.6554 0.4066 0.1645 0.055 Uiso 1 1 calc R
H23C H 0.7179 0.4186 0.1972 0.055 Uiso 1 1 calc R
N3 N 0.6858(3) 0.8066(3) 0.15742(9) 0.0230(10) Uani 1 1 d .
O1 O 0.7833(3) 0.9340(3) 0.19385(8) 0.0353(10) Uani 1 1 d .
C13 C 0.7035(4) 0.8343(4) 0.18680(13) 0.0266(14) Uani 1 1 d .
C14 C 0.8336(5) 0.9871(4) 0.16385(12) 0.0329(14) Uani 1 1 d .
H14 H 0.9076 0.9951 0.1627 0.039 Uiso 1 1 calc R
C15 C 0.7609(5) 0.9048(4) 0.13808(12) 0.0347(14) Uani 1 1 d .
H15 H 0.8067 0.8867 0.1242 0.042 Uiso 1 1 calc R
C16 C 0.6955(6) 0.9402(5) 0.11750(14) 0.0541(19) Uani 1 1 d .
H16A H 0.6484 0.8808 0.1031 0.081 Uiso 1 1 calc R
H16B H 0.7454 1.0043 0.1051 0.081 Uiso 1 1 calc R
H16C H 0.6506 0.9582 0.1311 0.081 Uiso 1 1 calc R
C17 C 0.8464(5) 1.0991(4) 0.16406(12) 0.0323(14) Uani 1 1 d .
C18 C 0.9404(5) 1.1856(5) 0.15068(12) 0.0379(15) Uani 1 1 d .
H18 H 0.9935 1.1723 0.1413 0.045 Uiso 1 1 calc R
C19 C 0.9566(5) 1.2906(5) 0.15096(13) 0.0396(15) Uani 1 1 d .
H19 H 1.0206 1.3488 0.1419 0.048 Uiso 1 1 calc R
C20 C 0.8800(5) 1.3094(5) 0.16428(14) 0.0415(17) Uani 1 1 d .
H20 H 0.8915 1.3814 0.1645 0.050 Uiso 1 1 calc R
C21 C 0.7860(5) 1.2261(5) 0.17737(13) 0.0381(15) Uani 1 1 d .
H21 H 0.7328 1.2399 0.1864 0.046 Uiso 1 1 calc R
C22 C 0.7711(5) 1.1214(4) 0.17702(12) 0.0344(15) Uani 1 1 d .
H22 H 0.7068 1.0636 0.1860 0.041 Uiso 1 1 calc R
P1 P 0.03529(9) 0.07059(18) 0.2500 0.0391(6) Uani 1 2 d S
F1 F 0.0319(3) 0.0690(3) 0.21217(7) 0.0577(10) Uani 1 1 d .
F2 F -0.0752(3) 0.0733(3) 0.25109(8) 0.0559(9) Uani 1 1 d .
F3 F -0.02866(19) -0.0573(4) 0.2500 0.0679(17) Uani 1 2 d S
F4 F 0.10089(19) 0.2018(4) 0.2500 0.0659(15) Uani 1 2 d S
P2 P 0.53313(9) 0.06625(18) 0.2500 0.0367(6) Uani 1 2 d S
F5 F 0.4198(2) 0.0648(2) 0.25209(8) 0.0466(9) Uani 1 1 d .
F6 F 0.5719(4) 0.1530(4) 0.22343(13) 0.126(2) Uani 1 1 d .
F7 F 0.4836(3) -0.0276(4) 0.22414(10) 0.0887(15) Uani 1 1 d .
Cl1 Cl 0.26317(16) 0.36561(16) 0.18329(4) 0.0699(6) Uani 1 1 d .
C24 C 0.2450(7) 0.2450(7) 0.1667 0.074(3) Uani 1 2 d S
H24A H 0.1881 0.2198 0.1501 0.089 Uiso 0.50 1 calc PR
H24B H 0.2198 0.1881 0.1832 0.089 Uiso 0.50 1 calc PR

loop_
_atom_site_aniso_label
_atom_site_aniso_U_11
_atom_site_aniso_U_22
_atom_site_aniso_U_33
_atom_site_aniso_U_23
_atom_site_aniso_U_13
_atom_site_aniso_U_12
Pd 0.0288(3) 0.0260(3) 0.0225(3) 0.00123(17) 0.0036(2) 0.0172(2)
N1 0.024(2) 0.024(3) 0.017(2) -0.004(2) -0.002(2) 0.011(2)
N2 0.031(3) 0.023(3) 0.031(3) -0.001(2) -0.007(2) 0.011(2)
C1 0.035(3) 0.029(4) 0.020(3) -0.006(3) 0.000(3) 0.016(3)
C2 0.056(4) 0.030(4) 0.030(3) -0.003(3) 0.000(4) 0.022(3)
C3 0.067(5) 0.044(4) 0.033(3) 0.001(3) 0.013(4) 0.038(4)
C4 0.039(4) 0.046(5) 0.027(3) 0.008(3) 0.017(3) 0.026(3)
C5 0.024(3) 0.029(4) 0.017(3) 0.000(3) -0.006(3) 0.012(3)
C6 0.035(4) 0.030(4) 0.020(3) -0.002(3) -0.009(3) 0.017(3)
C7 0.027(4) 0.038(4) 0.036(4) 0.021(3) 0.008(3) 0.006(3)
C8 0.040(4) 0.041(5) 0.048(4) 0.024(3) -0.007(4) 0.000(4)
C9 0.069(5) 0.032(4) 0.048(4) 0.006(4) -0.004(4) 0.022(4)
C10 0.041(4) 0.024(4) 0.049(4) 0.007(3) 0.006(3) 0.014(3)
C11 0.050(4) 0.074(6) 0.057(5) 0.008(4) 0.028(4) 0.042(4)
C12 0.043(4) 0.051(5) 0.052(4) 0.022(4) 0.026(3) 0.024(4)
C23 0.055(4) 0.029(3) 0.039(3) 0.006(3) 0.012(3) 0.030(3)
N3 0.033(3) 0.023(3) 0.016(3) -0.005(2) -0.003(2) 0.016(2)
O1 0.055(3) 0.022(2) 0.019(2) 0.0015(17) -0.0025(19) 0.012(2)
C13 0.033(4) 0.019(4) 0.027(4) -0.002(3) -0.003(3) 0.013(3)
C14 0.044(4) 0.025(3) 0.028(3) 0.004(3) 0.007(3) 0.016(3)
C15 0.046(4) 0.027(3) 0.028(3) 0.006(3) 0.009(3) 0.016(3)
C16 0.090(5) 0.036(4) 0.034(3) 0.009(3) -0.016(4) 0.030(4)
C17 0.038(4) 0.033(4) 0.020(3) 0.002(3) 0.001(3) 0.013(4)
C18 0.039(4) 0.045(4) 0.031(3) 0.000(3) 0.003(3) 0.022(4)
C19 0.043(4) 0.022(4) 0.043(3) 0.010(3) 0.007(3) 0.008(3)
C20 0.069(5) 0.034(4) 0.031(3) -0.002(3) -0.005(4) 0.033(4)
C21 0.051(4) 0.040(4) 0.033(3) 0.007(3) 0.011(3) 0.030(4)
C22 0.039(4) 0.030(4) 0.027(3) 0.008(3) 0.011(3) 0.012(3)
P1 0.0481(12) 0.0392(15) 0.0271(13) 0.000 -0.0034(9) 0.0196(7)
F1 0.066(2) 0.081(3) 0.0229(18) 0.0095(17) 0.0009(18) 0.035(2)
F2 0.061(2) 0.061(2) 0.048(2) 0.0056(19) -0.0008(18) 0.033(2)
F3 0.097(4) 0.032(3) 0.053(3) 0.000 -0.017(3) 0.0161(15)
F4 0.064(3) 0.030(3) 0.092(4) 0.000 -0.011(3) 0.0152(15)
P2 0.0349(10) 0.0308(13) 0.0429(14) 0.000 0.0028(9) 0.0154(6)
F5 0.037(2) 0.046(2) 0.063(2) 0.0160(18) 0.0179(17) 0.0250(17)
F6 0.115(4) 0.127(4) 0.188(5) 0.121(4) 0.113(4) 0.100(4)
F7 0.070(3) 0.114(4) 0.103(3) -0.058(3) -0.038(3) 0.062(3)
Cl1 0.0880(14) 0.0964(15) 0.0565(10) -0.0036(10) 0.0063(10) 0.0696(12)
C24 0.056(5) 0.056(5) 0.089(8) -0.009(3) 0.009(3) 0.012(6)

loop_
_atom_type_symbol
_atom_type_description
_atom_type_scat_dispersion_real
_atom_type_scat_dispersion_imag
_atom_type_scat_source
C C 0.0074 0.0035 'International Tables Vol C Tables 4.2.6.8 and 6.1.1.4'
H H 0.0000 0.0000 'International Tables Vol C Tables 4.2.6.8 and 6.1.1.4'
N N 0.0135 0.0071 'International Tables Vol C Tables 4.2.6.8 and 6.1.1.4'
O O 0.0225 0.0128 'International Tables Vol C Tables 4.2.6.8 and 6.1.1.4'
Pd Pd -0.3471 1.8595 'International Tables Vol C Tables 4.2.6.8 and 6.1.1.4'
P P 0.1741 0.1882 'International Tables Vol C Tables 4.2.6.8 and 6.1.1.4'
F F 0.0348 0.0215 'International Tables Vol C Tables 4.2.6.8 and 6.1.1.4'
Cl Cl 0.3639 0.7018 'International Tables Vol C Tables 4.2.6.8 and 6.1.1.4'

loop_
_geom_angle_atom_site_label_1
_geom_angle_atom_site_label_2
_geom_angle_atom_site_label_3
_geom_angle
_geom_angle_site_symmetry_1
_geom_angle_site_symmetry_3
N3 Pd N2 173.45(16) 4 .
N3 Pd C23 87.2(2) 4 .
N2 Pd C23 93.0(2) . .
N3 Pd N1 99.85(16) 4 .
N2 Pd N1 79.84(17) . .
C23 Pd N1 172.78(19) . .
C1 N1 C5 116.4(4) . .
C1 N1 Pd 132.6(3) . .
C5 N1 Pd 110.3(3) . .
C10 N2 C6 117.2(5) . .
C10 N2 Pd 128.1(4) . .
C6 N2 Pd 114.5(3) . .
N1 C1 C2 123.5(5) . .
N1 C1 C13 119.4(4) . .
C2 C1 C13 116.8(5) . .
C3 C2 C1 119.2(5) . .
C2 C3 C4 118.9(5) . .
C5 C4 C3 118.3(5) . .
C5 C4 C11 118.4(5) . .
C3 C4 C11 123.3(5) . .
N1 C5 C4 123.4(5) . .
N1 C5 C6 116.7(5) . .
C4 C5 C6 119.9(5) . .
N2 C6 C7 123.7(5) . .
N2 C6 C5 117.2(5) . .
C7 C6 C5 119.1(5) . .
C6 C7 C8 117.4(6) . .
C6 C7 C12 119.8(5) . .
C8 C7 C12 122.8(6) . .
C9 C8 C7 118.8(6) . .
C8 C9 C10 121.1(6) . .
N2 C10 C9 121.7(5) . .
C12 C11 C4 122.0(6) . .
C11 C12 C7 120.6(6) . .
C13 N3 C15 107.5(4) . .
C13 N3 Pd 128.6(4) . 4
C15 N3 Pd 123.4(3) . 4
C13 O1 C14 106.9(4) . .
N3 C13 O1 118.2(5) . .
N3 C13 C1 125.8(5) . .
O1 C13 C1 115.6(5) . .
O1 C14 C17 108.0(4) . .
O1 C14 C15 104.4(4) . .
C17 C14 C15 118.9(5) . .
N3 C15 C16 110.4(5) . .
N3 C15 C14 102.4(4) . .
C16 C15 C14 115.8(5) . .
C22 C17 C18 117.9(5) . .
C22 C17 C14 123.3(5) . .
C18 C17 C14 118.8(5) . .
C19 C18 C17 120.7(5) . .
C20 C19 C18 119.5(5) . .
C19 C20 C21 121.4(5) . .
C20 C21 C22 118.4(6) . .
C17 C22 C21 122.1(5) . .
F3 P1 F2 91.22(15) . .
F3 P1 F2 91.22(15) . 6
F2 P1 F2 177.6(3) . 6
F3 P1 F1 89.29(16) . .
F2 P1 F1 90.33(18) . .
F2 P1 F1 89.70(18) 6 .
F3 P1 F1 89.29(16) . 6
F2 P1 F1 89.70(18) . 6
F2 P1 F1 90.33(18) 6 6
F1 P1 F1 178.6(3) . 6
F3 P1 F4 180.000(1) . .
F2 P1 F4 88.78(15) . .
F2 P1 F4 88.78(15) 6 .
F1 P1 F4 90.71(16) . .
F1 P1 F4 90.71(16) 6 .
F6 P2 F6 93.0(5) . 6_655
F6 P2 F7 90.1(3) . .
F6 P2 F7 176.8(4) 6_655 .
F6 P2 F7 176.8(4) . 6_655
F6 P2 F7 90.1(3) 6_655 6_655
F7 P2 F7 86.9(4) . 6_655
F6 P2 F5 90.6(2) . 6_655
F6 P2 F5 90.29(19) 6_655 6_655
F7 P2 F5 88.69(18) . 6_655
F7 P2 F5 90.4(2) 6_655 6_655
F6 P2 F5 90.29(19) . .
F6 P2 F5 90.6(2) 6_655 .
F7 P2 F5 90.4(2) . .
F7 P2 F5 88.69(18) 6_655 .
F5 P2 F5 178.8(3) 6_655 .
Cl1 C24 Cl1 111.3(5) . 4

loop_
_geom_bond_atom_site_label_1
_geom_bond_atom_site_label_2
_geom_bond_distance
_geom_bond_site_symmetry_2
Pd N3 2.027(4) 4
Pd N2 2.032(4) .
Pd C23 2.049(5) .
Pd N1 2.164(4) .
N1 C1 1.336(6) .
N1 C5 1.369(6) .
N2 C10 1.344(7) .
N2 C6 1.366(7) .
C1 C2 1.398(8) .
C1 C13 1.465(8) .
C2 C3 1.368(8) .
C3 C4 1.401(8) .
C4 C5 1.385(7) .
C4 C11 1.441(8) .
C5 C6 1.453(8) .
C6 C7 1.387(7) .
C7 C8 1.409(8) .
C7 C12 1.429(9) .
C8 C9 1.352(9) .
C9 C10 1.391(8) .
C11 C12 1.325(9) .
N3 C13 1.287(6) .
N3 C15 1.503(7) .
N3 Pd 2.027(4) 4
O1 C13 1.330(6) .
O1 C14 1.464(6) .
C14 C17 1.505(7) .
C14 C15 1.552(8) .
C15 C16 1.528(8) .
C17 C22 1.371(8) .
C17 C18 1.402(8) .
C18 C19 1.389(8) .
C19 C20 1.364(8) .
C20 C21 1.380(8) .
C21 C22 1.393(8) .
P1 F3 1.572(5) .
P1 F2 1.588(4) .
P1 F2 1.588(4) 6
P1 F1 1.597(3) .
P1 F1 1.597(3) 6
P1 F4 1.612(5) .
P2 F6 1.548(4) .
P2 F6 1.548(4) 6_655
P2 F7 1.588(4) .
P2 F7 1.588(4) 6_655
P2 F5 1.601(3) 6_655
P2 F5 1.601(3) .
Cl1 C24 1.746(6) .
C24 Cl1 1.746(5) 4

loop_
_geom_torsion_atom_site_label_1
_geom_torsion_atom_site_label_2
_geom_torsion_atom_site_label_3
_geom_torsion_atom_site_label_4
_geom_torsion
_geom_torsion_site_symmetry_1
N3 Pd N1 C1 7.2(5) 4
N2 Pd N1 C1 -179.5(5) .
C23 Pd N1 C1 175.0(14) .
N3 Pd N1 C5 -162.7(3) 4
N2 Pd N1 C5 10.7(3) .
C23 Pd N1 C5 5.2(16) .
N3 Pd N2 C10 -96.5(15) 4
C23 Pd N2 C10 -5.2(5) .
N1 Pd N2 C10 175.5(5) .
N3 Pd N2 C6 78.2(16) 4
C23 Pd N2 C6 169.6(4) .
N1 Pd N2 C6 -9.7(3) .
C5 N1 C1 C2 5.6(7) .
Pd N1 C1 C2 -163.8(4) .
C5 N1 C1 C13 -168.1(5) .
Pd N1 C1 C13 22.5(7) .
N1 C1 C2 C3 -4.6(8) .
C13 C1 C2 C3 169.2(5) .
C1 C2 C3 C4 0.0(8) .
C2 C3 C4 C5 3.1(8) .
C2 C3 C4 C11 -177.9(6) .
C1 N1 C5 C4 -2.2(7) .
Pd N1 C5 C4 169.5(4) .
C1 N1 C5 C6 178.2(4) .
Pd N1 C5 C6 -10.1(5) .
C3 C4 C5 N1 -2.1(8) .
C11 C4 C5 N1 178.9(5) .
C3 C4 C5 C6 177.5(5) .
C11 C4 C5 C6 -1.5(7) .
C10 N2 C6 C7 1.4(7) .
Pd N2 C6 C7 -174.0(4) .
C10 N2 C6 C5 -177.3(5) .
Pd N2 C6 C5 7.3(5) .
N1 C5 C6 N2 2.5(6) .
C4 C5 C6 N2 -177.2(5) .
N1 C5 C6 C7 -176.3(4) .
C4 C5 C6 C7 4.1(7) .
N2 C6 C7 C8 -3.5(8) .
C5 C6 C7 C8 175.1(5) .
N2 C6 C7 C12 178.0(5) .
C5 C6 C7 C12 -3.3(7) .
C6 C7 C8 C9 2.6(8) .
C12 C7 C8 C9 -179.0(6) .
C7 C8 C9 C10 0.3(9) .
C6 N2 C10 C9 1.7(8) .
Pd N2 C10 C9 176.4(4) .
C8 C9 C10 N2 -2.6(9) .
C5 C4 C11 C12 -2.0(9) .
C3 C4 C11 C12 179.1(6) .
C4 C11 C12 C7 2.8(10) .
C6 C7 C12 C11 -0.1(9) .
C8 C7 C12 C11 -178.4(6) .
C15 N3 C13 O1 -4.1(6) .
Pd N3 C13 O1 -176.0(3) 4
C15 N3 C13 C1 168.6(5) .
Pd N3 C13 C1 -3.3(8) 4
C14 O1 C13 N3 -1.4(6) .
C14 O1 C13 C1 -174.8(4) .
N1 C1 C13 N3 46.9(8) .
C2 C1 C13 N3 -127.2(6) .
N1 C1 C13 O1 -140.2(5) .
C2 C1 C13 O1 45.6(7) .
C13 O1 C14 C17 133.3(5) .
C13 O1 C14 C15 5.9(5) .
C13 N3 C15 C16 -116.6(5) .
Pd N3 C15 C16 55.8(5) 4
C13 N3 C15 C14 7.2(5) .
Pd N3 C15 C14 179.6(3) 4
O1 C14 C15 N3 -7.7(5) .
C17 C14 C15 N3 -128.0(5) .
O1 C14 C15 C16 112.4(5) .
C17 C14 C15 C16 -7.9(7) .
O1 C14 C17 C22 -37.4(7) .
C15 C14 C17 C22 81.1(6) .
O1 C14 C17 C18 141.9(5) .
C15 C14 C17 C18 -99.6(6) .
C22 C17 C18 C19 0.7(8) .
C14 C17 C18 C19 -178.6(5) .
C17 C18 C19 C20 -0.3(8) .
C18 C19 C20 C21 -0.4(8) .
C19 C20 C21 C22 0.6(8) .
C18 C17 C22 C21 -0.5(8) .
C14 C17 C22 C21 178.9(5) .
C20 C21 C22 C17 -0.2(8) .
